data_4302971
loop_
_publ_author_name
'Jarl Ivar van der Vlugt'
'Evgeny A. Pidko'
'Dieter Vogt'
'Martin Lutz'
'Anthony L. Spek'

_publ_contact_author_address
; Bijvoet Center for Biomolecular Research
  Crystal and Structural Chemistry
  Utrecht University
  Padualaan 8
  3584 CH Utrecht
  The Netherlands
;
_publ_contact_author_email m.lutz@uu.nl
_publ_contact_author_fax '[+31] 30 2533940'
_publ_contact_author_name 'Martin Lutz'
_publ_contact_author_phone '[+31] 30 2533902'
_publ_section_title
;
CuI Complexes with a Noninnocent PNP Ligand: Selective Dearomatization and
Electrophilic Addition Reactivity
;
_journal_name_full 'Inorganic Chemistry'
_journal_page_first 7513
_journal_page_last 7515
_journal_paper_doi 10.1021/ic901032c
_journal_volume 48
_journal_year 2009
_chemical_formula_moiety 'C24 H45 Cu N P2, C F3 O3 S'
_chemical_formula_sum 'C25 H45 Cu F3 N O3 P2 S'
_chemical_formula_weight 622.16
_chemical_name_systematic
; 
 ? 
;
_space_group_IT_number 2
_symmetry_cell_setting triclinic
_symmetry_space_group_name_Hall '-P 1'
_symmetry_space_group_name_H-M 'P -1'
_atom_sites_solution_hydrogens geom
_atom_sites_solution_primary direct
_atom_sites_solution_secondary difmap
_audit_creation_method SHELXL-97
_cell_angle_alpha 81.577(3)
_cell_angle_beta 67.116(3)
_cell_angle_gamma 69.008(3)
_cell_formula_units_Z 4
_cell_length_a 13.6123(6)
_cell_length_b 15.5471(10)
_cell_length_c 16.7517(8)
_cell_measurement_reflns_used 3823
_cell_measurement_temperature 125(2)
_cell_measurement_theta_max 22.98
_cell_measurement_theta_min 1.72
_cell_volume 3049.3(3)
_computing_cell_refinement Peakref
_computing_data_collection 'Nonius COLLECT'
_computing_data_reduction 'EvalCCD, Sadabs'
_computing_structure_refinement 'SHELXL-97 (Sheldrick, 1997)'
_computing_structure_solution 'SIR-97 (Altomare et al., 1997)'
_diffrn_ambient_temperature 125(2)
_diffrn_measured_fraction_theta_full 0.995
_diffrn_measured_fraction_theta_max 0.995
_diffrn_measurement_device_type 'Nonius KappaCCD'
_diffrn_measurement_method '\f and \w scans'
_diffrn_radiation_monochromator graphite
_diffrn_radiation_source 'fine-focus sealed tube'
_diffrn_radiation_type MoK\a
_diffrn_radiation_wavelength 0.71073
_diffrn_reflns_av_R_equivalents 0.1144
_diffrn_reflns_av_sigmaI/netI 0.1709
_diffrn_reflns_limit_h_max 14
_diffrn_reflns_limit_h_min -14
_diffrn_reflns_limit_k_max 17
_diffrn_reflns_limit_k_min -17
_diffrn_reflns_limit_l_max 18
_diffrn_reflns_limit_l_min -16
_diffrn_reflns_number 22703
_diffrn_reflns_theta_full 23.01
_diffrn_reflns_theta_max 23.01
_diffrn_reflns_theta_min 1.75
_exptl_absorpt_coefficient_mu 0.934
_exptl_absorpt_correction_T_max 0.976
_exptl_absorpt_correction_T_min 0.096
_exptl_absorpt_correction_type multi-scan
_exptl_absorpt_process_details Sadabs
_exptl_crystal_colour colourless
_exptl_crystal_density_diffrn 1.355
_exptl_crystal_density_method 'not measured'
_exptl_crystal_description plate
_exptl_crystal_F_000 1312
_exptl_crystal_size_max 0.27
_exptl_crystal_size_mid 0.15
_exptl_crystal_size_min 0.03
_refine_diff_density_max 0.499
_refine_diff_density_min -0.642
_refine_diff_density_rms 0.101
_refine_ls_extinction_method none
_refine_ls_goodness_of_fit_ref 1.013
_refine_ls_hydrogen_treatment constr
_refine_ls_matrix_type full
_refine_ls_number_parameters 675
_refine_ls_number_reflns 8444
_refine_ls_number_restraints 392
_refine_ls_restrained_S_all 0.998
_refine_ls_R_factor_all 0.1747
_refine_ls_R_factor_gt 0.0741
_refine_ls_shift/su_max 0.003
_refine_ls_shift/su_mean 0.000
_refine_ls_structure_factor_coef Fsqd
_refine_ls_weighting_details 'calc w=1/[\s^2^(Fo^2^)+(0.0442P)^2^+4.2732P] where P=(Fo^2^+2Fc^2^)/3'
_refine_ls_weighting_scheme calc
_refine_ls_wR_factor_gt 0.1214
_refine_ls_wR_factor_ref 0.1505
_reflns_number_gt 4174
_reflns_number_total 8444
_reflns_threshold_expression I>2\s(I)
_cod_data_source_file ic901032c_si_002_1.cif
_cod_data_source_block s3983a
_cod_database_code 4302971

loop_
_symmetry_equiv_pos_as_xyz
'x, y, z'
'-x, -y, -z'

loop_
_atom_site_label
_atom_site_type_symbol
_atom_site_fract_x
_atom_site_fract_y
_atom_site_fract_z
_atom_site_U_iso_or_equiv
_atom_site_adp_type
_atom_site_occupancy
_atom_site_symmetry_multiplicity
_atom_site_calc_flag
_atom_site_refinement_flags
_atom_site_disorder_assembly
_atom_site_disorder_group
Cu1 Cu 0.69730(8) 0.28443(7) 0.25494(6) 0.0174(3) Uani 1 1 d D . .
P11 P 0.61561(17) 0.18723(14) 0.34002(14) 0.0176(6) Uani 1 1 d D . .
P21 P 0.77201(17) 0.39222(14) 0.18695(13) 0.0162(6) Uani 1 1 d D . .
N11 N 0.5471(4) 0.3924(3) 0.3151(4) 0.0125(16) Uani 1 1 d D . .
C11 C 0.4720(5) 0.3679(4) 0.3874(4) 0.016(2) Uani 1 1 d DU . .
C21 C 0.4016(6) 0.4317(5) 0.4529(5) 0.026(2) Uani 1 1 d DU . .
H21 H 0.3511 0.4149 0.5052 0.032 Uiso 1 1 calc R . .
C31 C 0.4064(6) 0.5207(5) 0.4401(5) 0.031(2) Uani 1 1 d DU . .
H31 H 0.3572 0.5655 0.4838 0.038 Uiso 1 1 calc R . .
C41 C 0.4808(6) 0.5452(5) 0.3659(5) 0.026(2) Uani 1 1 d DU . .
H41 H 0.4829 0.6063 0.3573 0.031 Uiso 1 1 calc R . .
C51 C 0.5528(6) 0.4785(4) 0.3036(4) 0.019(2) Uani 1 1 d DU . .
C61 C 0.4711(5) 0.2709(4) 0.3894(4) 0.017(2) Uani 1 1 d DU . .
H61 H 0.4372 0.2740 0.3453 0.020 Uiso 1 1 calc R . .
C71 C 0.3858(7) 0.2461(7) 0.4717(6) 0.066(3) Uani 1 1 d DU . .
H71A H 0.4042 0.2505 0.5217 0.099 Uiso 1 1 calc R . .
H71B H 0.3886 0.1830 0.4675 0.099 Uiso 1 1 calc R . .
H71C H 0.3097 0.2887 0.4790 0.099 Uiso 1 1 calc R . .
C81 C 0.5970(6) 0.1045(4) 0.2798(4) 0.020(2) Uani 1 1 d DU . .
C91 C 0.5849(7) 0.1553(5) 0.1971(5) 0.029(2) Uani 1 1 d DU . .
H91A H 0.6541 0.1695 0.1623 0.043 Uiso 1 1 calc R . .
H91B H 0.5206 0.2127 0.2123 0.043 Uiso 1 1 calc R . .
H91C H 0.5723 0.1163 0.1636 0.043 Uiso 1 1 calc R . .
C101 C 0.7038(6) 0.0197(5) 0.2544(5) 0.036(3) Uani 1 1 d DU . .
H10A H 0.7058 -0.0194 0.3056 0.055 Uiso 1 1 calc R . .
H10B H 0.7706 0.0394 0.2310 0.055 Uiso 1 1 calc R . .
H10C H 0.7034 -0.0151 0.2103 0.055 Uiso 1 1 calc R . .
C111 C 0.4931(6) 0.0737(5) 0.3294(5) 0.033(2) Uani 1 1 d DU . .
H11A H 0.4907 0.0299 0.2941 0.049 Uiso 1 1 calc R . .
H11B H 0.4242 0.1276 0.3415 0.049 Uiso 1 1 calc R . .
H11C H 0.4982 0.0440 0.3841 0.049 Uiso 1 1 calc R . .
C121 C 0.6689(6) 0.1324(5) 0.4299(4) 0.024(2) Uani 1 1 d DU . .
C131 C 0.7985(5) 0.0854(5) 0.3887(5) 0.032(2) Uani 1 1 d DU . .
H13A H 0.8309 0.0707 0.4341 0.048 Uiso 1 1 calc R . .
H13B H 0.8317 0.1272 0.3460 0.048 Uiso 1 1 calc R . .
H13C H 0.8150 0.0285 0.3601 0.048 Uiso 1 1 calc R . .
C141 C 0.6136(6) 0.0641(5) 0.4882(5) 0.030(2) Uani 1 1 d DU . .
H14A H 0.6474 0.0394 0.5323 0.044 Uiso 1 1 calc R . .
H14B H 0.6255 0.0136 0.4531 0.044 Uiso 1 1 calc R . .
H14C H 0.5323 0.0958 0.5166 0.044 Uiso 1 1 calc R . .
C151 C 0.6475(6) 0.2131(5) 0.4847(5) 0.029(2) Uani 1 1 d DU . .
H15A H 0.5660 0.2426 0.5140 0.043 Uiso 1 1 calc R . .
H15B H 0.6800 0.2581 0.4470 0.043 Uiso 1 1 calc R . .
H15C H 0.6829 0.1898 0.5280 0.043 Uiso 1 1 calc R . .
C161 C 0.6409(5) 0.4949(4) 0.2194(4) 0.025(2) Uani 1 1 d DU . .
H16A H 0.6602 0.5484 0.2260 0.030 Uiso 1 1 calc R . .
H16B H 0.6091 0.5098 0.1731 0.030 Uiso 1 1 calc R . .
C171 C 0.8671(5) 0.4124(4) 0.2333(4) 0.0132(19) Uani 1 1 d DU . .
C181 C 0.9592(6) 0.3191(4) 0.2342(5) 0.024(2) Uani 1 1 d DU . .
H18A H 1.0035 0.2967 0.1747 0.036 Uiso 1 1 calc R . .
H18B H 0.9236 0.2743 0.2687 0.036 Uiso 1 1 calc R . .
H18C H 1.0091 0.3270 0.2597 0.036 Uiso 1 1 calc R . .
C191 C 0.7935(6) 0.4400(5) 0.3280(4) 0.021(2) Uani 1 1 d DU . .
H19A H 0.8412 0.4421 0.3584 0.032 Uiso 1 1 calc R . .
H19B H 0.7555 0.3947 0.3562 0.032 Uiso 1 1 calc R . .
H19C H 0.7367 0.5009 0.3297 0.032 Uiso 1 1 calc R . .
C201 C 0.9194(6) 0.4855(5) 0.1876(5) 0.025(2) Uani 1 1 d DU . .
H20A H 0.9666 0.4916 0.2167 0.038 Uiso 1 1 calc R . .
H20B H 0.8595 0.5445 0.1893 0.038 Uiso 1 1 calc R . .
H20C H 0.9660 0.4677 0.1272 0.038 Uiso 1 1 calc R . .
C211 C 0.8261(6) 0.3938(5) 0.0670(4) 0.021(2) Uani 1 1 d DU . .
C221 C 0.8257(7) 0.4883(5) 0.0252(5) 0.033(2) Uani 1 1 d DU . .
H22A H 0.8718 0.5115 0.0433 0.050 Uiso 1 1 calc R . .
H22B H 0.7480 0.5313 0.0435 0.050 Uiso 1 1 calc R . .
H22C H 0.8569 0.4825 -0.0380 0.050 Uiso 1 1 calc R . .
C231 C 0.9465(6) 0.3239(6) 0.0308(5) 0.041(3) Uani 1 1 d DU . .
H23A H 0.9689 0.3173 -0.0317 0.061 Uiso 1 1 calc R . .
H23B H 0.9478 0.2641 0.0596 0.061 Uiso 1 1 calc R . .
H23C H 0.9993 0.3459 0.0416 0.061 Uiso 1 1 calc R . .
C241 C 0.7474(7) 0.3603(6) 0.0424(5) 0.038(3) Uani 1 1 d DU . .
H24A H 0.6697 0.4025 0.0662 0.057 Uiso 1 1 calc R . .
H24B H 0.7507 0.2983 0.0662 0.057 Uiso 1 1 calc R . .
H24C H 0.7721 0.3589 -0.0208 0.057 Uiso 1 1 calc R . .
Cu2 Cu 0.85995(8) 0.16710(7) 0.72316(6) 0.0192(3) Uani 1 1 d D . .
P12 P 0.78246(17) 0.07194(14) 0.81647(14) 0.0188(6) Uani 1 1 d D . .
P22 P 0.93247(17) 0.27406(15) 0.64817(13) 0.0205(6) Uani 1 1 d D . .
N12 N 0.7112(4) 0.2748(4) 0.7837(4) 0.0192(17) Uani 1 1 d D . .
C12 C 0.6355(6) 0.2532(4) 0.8568(4) 0.019(2) Uani 1 1 d DU . .
C22 C 0.5581(6) 0.3221(5) 0.9161(5) 0.025(2) Uani 1 1 d DU . .
H22 H 0.5043 0.3082 0.9680 0.030 Uiso 1 1 calc R . .
C32 C 0.5606(6) 0.4115(5) 0.8985(5) 0.031(2) Uani 1 1 d DU . .
H32 H 0.5087 0.4590 0.9389 0.038 Uiso 1 1 calc R . .
C42 C 0.6375(6) 0.4315(5) 0.8233(5) 0.029(2) Uani 1 1 d DU . .
H42 H 0.6378 0.4929 0.8103 0.035 Uiso 1 1 calc R . .
C52 C 0.7142(6) 0.3615(5) 0.7667(5) 0.023(2) Uani 1 1 d DU . .
C62 C 0.6364(5) 0.1548(4) 0.8645(4) 0.018(2) Uani 1 1 d DU . .
H62 H 0.5991 0.1526 0.8243 0.022 Uiso 1 1 calc R . .
C72 C 0.5589(7) 0.1316(6) 0.9533(6) 0.066(3) Uani 1 1 d DU . .
H72A H 0.5833 0.1405 0.9984 0.098 Uiso 1 1 calc R . .
H72B H 0.5628 0.0673 0.9540 0.098 Uiso 1 1 calc R . .
H72C H 0.4810 0.1722 0.9641 0.098 Uiso 1 1 calc R . .
C82 C 0.7625(6) -0.0198(4) 0.7684(4) 0.021(2) Uani 1 1 d DU . .
C92 C 0.7431(7) 0.0212(5) 0.6849(5) 0.029(2) Uani 1 1 d DU . .
H92A H 0.8079 0.0396 0.6463 0.044 Uiso 1 1 calc R . .
H92B H 0.6744 0.0752 0.6988 0.044 Uiso 1 1 calc R . .
H92C H 0.7348 -0.0249 0.6562 0.044 Uiso 1 1 calc R . .
C102 C 0.8720(6) -0.1022(5) 0.7448(5) 0.033(2) Uani 1 1 d DU . .
H10D H 0.8653 -0.1484 0.7150 0.049 Uiso 1 1 calc R . .
H10E H 0.8857 -0.1293 0.7977 0.049 Uiso 1 1 calc R . .
H10F H 0.9351 -0.0816 0.7065 0.049 Uiso 1 1 calc R . .
C112 C 0.6628(6) -0.0529(5) 0.8270(5) 0.035(2) Uani 1 1 d DU . .
H11D H 0.6571 -0.0987 0.7960 0.053 Uiso 1 1 calc R . .
H11E H 0.5925 -0.0003 0.8421 0.053 Uiso 1 1 calc R . .
H11F H 0.6757 -0.0808 0.8800 0.053 Uiso 1 1 calc R . .
C122 C 0.8410(6) 0.0294(5) 0.9055(4) 0.028(2) Uani 1 1 d DU . .
C132 C 0.9708(6) -0.0166(6) 0.8634(5) 0.038(3) Uani 1 1 d DU . .
H13D H 1.0030 0.0256 0.8206 0.057 Uiso 1 1 calc R . .
H13E H 0.9876 -0.0736 0.8348 0.057 Uiso 1 1 calc R . .
H13F H 1.0039 -0.0310 0.9083 0.057 Uiso 1 1 calc R . .
C142 C 0.7903(7) -0.0364(5) 0.9721(5) 0.041(3) Uani 1 1 d DU . .
H14D H 0.8247 -0.0524 1.0162 0.061 Uiso 1 1 calc R . .
H14E H 0.8051 -0.0924 0.9430 0.061 Uiso 1 1 calc R . .
H14F H 0.7085 -0.0064 0.9997 0.061 Uiso 1 1 calc R . .
C152 C 0.8221(7) 0.1161(5) 0.9507(5) 0.034(2) Uani 1 1 d DU . .
H15D H 0.7410 0.1462 0.9812 0.051 Uiso 1 1 calc R . .
H15E H 0.8528 0.1587 0.9074 0.051 Uiso 1 1 calc R . .
H15F H 0.8604 0.0988 0.9924 0.051 Uiso 1 1 calc R . .
C162 C 0.8026(5) 0.3773(4) 0.6824(5) 0.028(2) Uani 1 1 d DU . .
H16C H 0.8232 0.4300 0.6891 0.033 Uiso 1 1 calc R . .
H16D H 0.7700 0.3935 0.6364 0.033 Uiso 1 1 calc R . .
C172 C 1.0346(5) 0.2964(5) 0.6844(4) 0.019(2) Uani 1 1 d DU . .
C182 C 1.1310(6) 0.2045(5) 0.6801(5) 0.030(2) Uani 1 1 d DU . .
H18D H 1.1828 0.2130 0.7032 0.045 Uiso 1 1 calc R . .
H18E H 1.1722 0.1844 0.6197 0.045 Uiso 1 1 calc R . .
H18F H 1.0992 0.1576 0.7146 0.045 Uiso 1 1 calc R . .
C192 C 0.9722(6) 0.3236(5) 0.7796(4) 0.034(2) Uani 1 1 d DU . .
H19D H 0.9368 0.2779 0.8117 0.051 Uiso 1 1 calc R . .
H19E H 0.9140 0.3842 0.7843 0.051 Uiso 1 1 calc R . .
H19F H 1.0259 0.3263 0.8039 0.051 Uiso 1 1 calc R . .
C202 C 1.0839(6) 0.3703(5) 0.6343(5) 0.027(2) Uani 1 1 d DU . .
H20D H 1.0225 0.4288 0.6379 0.041 Uiso 1 1 calc R . .
H20E H 1.1261 0.3523 0.5735 0.041 Uiso 1 1 calc R . .
H20F H 1.1347 0.3777 0.6592 0.041 Uiso 1 1 calc R . .
C212 C 0.9764(6) 0.2736(5) 0.5288(4) 0.031(2) Uani 1 1 d DU . .
C222 C 0.9729(8) 0.3681(6) 0.4839(5) 0.051(3) Uani 1 1 d DU . .
H22D H 1.0311 0.3875 0.4890 0.076 Uiso 1 1 calc R . .
H22E H 0.8984 0.4136 0.5115 0.076 Uiso 1 1 calc R . .
H22F H 0.9868 0.3631 0.4225 0.076 Uiso 1 1 calc R . .
C232 C 1.0955(6) 0.2029(6) 0.4889(5) 0.043(3) Uani 1 1 d DU . .
H23D H 1.0997 0.1448 0.5214 0.065 Uiso 1 1 calc R . .
H23E H 1.1517 0.2267 0.4916 0.065 Uiso 1 1 calc R . .
H23F H 1.1107 0.1924 0.4283 0.065 Uiso 1 1 calc R . .
C242 C 0.8922(7) 0.2402(6) 0.5116(5) 0.050(3) Uani 1 1 d DU . .
H24D H 0.9093 0.2407 0.4491 0.075 Uiso 1 1 calc R . .
H24E H 0.8150 0.2813 0.5404 0.075 Uiso 1 1 calc R . .
H24F H 0.8991 0.1774 0.5344 0.075 Uiso 1 1 calc R . .
S13 S 0.75739(19) 0.64779(16) 0.74408(15) 0.0287(6) Uani 1 1 d D . .
F13 F 0.6787(4) 0.5951(3) 0.9061(3) 0.0470(15) Uani 1 1 d D . .
F23 F 0.6148(4) 0.7405(3) 0.8851(3) 0.0513(15) Uani 1 1 d D . .
F33 F 0.7819(4) 0.6793(4) 0.8849(3) 0.0555(17) Uani 1 1 d D . .
O13 O 0.6654(4) 0.6306(4) 0.7354(4) 0.0372(17) Uani 1 1 d D . .
O23 O 0.8588(4) 0.5680(4) 0.7296(4) 0.0442(18) Uani 1 1 d D . .
O33 O 0.7732(5) 0.7335(4) 0.7070(4) 0.0480(19) Uani 1 1 d D . .
C13 C 0.7081(7) 0.6662(6) 0.8592(5) 0.032(2) Uani 1 1 d D . .
S14 S 0.59986(19) 0.76283(15) 0.27355(15) 0.0279(6) Uani 1 1 d D . .
F14 F 0.6262(4) 0.8598(4) 0.1293(4) 0.0614(18) Uani 1 1 d D . .
F24 F 0.7810(4) 0.7827(4) 0.1472(3) 0.0613(17) Uani 1 1 d D . .
F34 F 0.6933(5) 0.7143(4) 0.1107(3) 0.0716(19) Uani 1 1 d D . .
O14 O 0.6718(4) 0.6764(3) 0.2945(4) 0.0369(17) Uani 1 1 d D . .
O24 O 0.4961(4) 0.7604(4) 0.2717(4) 0.0422(17) Uani 1 1 d D . .
O34 O 0.5889(5) 0.8420(4) 0.3147(4) 0.0426(17) Uani 1 1 d D . .
C14 C 0.6779(7) 0.7800(6) 0.1613(6) 0.037(3) Uani 1 1 d D . .

loop_
_atom_site_aniso_label
_atom_site_aniso_U_11
_atom_site_aniso_U_22
_atom_site_aniso_U_33
_atom_site_aniso_U_23
_atom_site_aniso_U_13
_atom_site_aniso_U_12
Cu1 0.0118(6) 0.0133(7) 0.0237(7) 0.0027(5) -0.0050(5) -0.0028(5)
P11 0.0120(13) 0.0147(14) 0.0252(14) 0.0041(11) -0.0083(11) -0.0034(11)
P21 0.0114(13) 0.0132(13) 0.0197(13) 0.0005(11) -0.0040(10) -0.0014(11)
N11 0.012(4) 0.008(4) 0.021(4) 0.007(3) -0.009(3) -0.008(3)
C11 0.010(4) 0.017(5) 0.022(5) 0.000(4) -0.011(4) 0.000(4)
C21 0.021(5) 0.032(5) 0.018(5) -0.003(4) 0.000(4) -0.005(4)
C31 0.019(5) 0.026(5) 0.034(5) -0.010(4) 0.004(4) -0.001(4)
C41 0.025(5) 0.015(5) 0.033(5) 0.002(4) -0.012(4) -0.002(4)
C51 0.017(5) 0.018(5) 0.025(5) 0.005(4) -0.014(4) -0.004(4)
C61 0.011(4) 0.015(5) 0.015(4) 0.002(4) 0.004(3) -0.003(4)
C71 0.057(6) 0.075(7) 0.061(6) -0.004(5) -0.014(5) -0.023(6)
C81 0.016(4) 0.015(5) 0.020(5) 0.005(4) -0.004(4) 0.000(4)
C91 0.039(5) 0.016(5) 0.032(5) -0.002(4) -0.016(4) -0.006(4)
C101 0.028(5) 0.028(5) 0.048(6) 0.001(4) -0.007(4) -0.012(4)
C111 0.036(5) 0.028(5) 0.038(5) 0.003(4) -0.015(4) -0.014(4)
C121 0.022(5) 0.027(5) 0.031(5) 0.009(4) -0.017(4) -0.012(4)
C131 0.020(5) 0.036(5) 0.042(5) 0.016(4) -0.023(4) -0.006(4)
C141 0.036(5) 0.036(5) 0.028(5) 0.017(4) -0.021(4) -0.022(4)
C151 0.028(5) 0.041(5) 0.030(5) 0.011(4) -0.022(4) -0.018(4)
C161 0.018(5) 0.022(5) 0.031(5) 0.012(4) -0.011(4) -0.004(4)
C171 0.009(4) 0.012(4) 0.017(4) 0.007(4) -0.006(3) -0.003(4)
C181 0.022(5) 0.015(5) 0.032(5) 0.002(4) -0.014(4) 0.001(4)
C191 0.020(4) 0.022(5) 0.024(5) 0.001(4) -0.013(4) -0.005(4)
C201 0.020(5) 0.027(5) 0.027(5) 0.007(4) -0.004(4) -0.012(4)
C211 0.017(4) 0.019(5) 0.030(5) -0.004(4) -0.012(4) -0.006(4)
C221 0.038(5) 0.044(6) 0.021(5) 0.013(4) -0.014(4) -0.020(4)
C231 0.037(5) 0.049(6) 0.023(5) -0.006(4) -0.003(4) -0.006(5)
C241 0.050(6) 0.037(6) 0.029(5) 0.001(4) -0.017(4) -0.014(5)
Cu2 0.0162(7) 0.0150(7) 0.0227(7) 0.0008(5) -0.0062(5) -0.0022(6)
P12 0.0161(13) 0.0141(14) 0.0235(14) 0.0004(11) -0.0071(11) -0.0024(11)
P22 0.0168(14) 0.0206(15) 0.0219(14) 0.0034(11) -0.0071(11) -0.0050(12)
N12 0.019(4) 0.017(4) 0.023(5) -0.001(4) -0.013(4) -0.001(4)
C12 0.014(5) 0.022(5) 0.015(5) 0.000(4) -0.009(4) 0.004(4)
C22 0.022(5) 0.030(5) 0.024(5) 0.000(4) -0.008(4) -0.009(4)
C32 0.028(5) 0.029(5) 0.036(5) -0.012(4) -0.011(4) -0.005(4)
C42 0.029(5) 0.021(5) 0.041(5) 0.003(4) -0.020(4) -0.006(4)
C52 0.014(5) 0.015(5) 0.039(5) 0.001(4) -0.009(4) -0.005(4)
C62 0.013(4) 0.015(5) 0.025(5) 0.003(4) -0.006(4) -0.005(4)
C72 0.066(7) 0.061(7) 0.076(7) -0.006(5) -0.035(6) -0.016(6)
C82 0.019(5) 0.007(4) 0.025(5) -0.002(4) -0.006(4) 0.008(4)
C92 0.034(5) 0.030(5) 0.032(5) -0.003(4) -0.021(4) -0.008(4)
C102 0.034(5) 0.021(5) 0.037(5) -0.010(4) -0.011(4) -0.001(4)
C112 0.040(5) 0.030(5) 0.044(5) 0.000(4) -0.021(4) -0.017(5)
C122 0.031(5) 0.024(5) 0.032(5) 0.008(4) -0.014(4) -0.012(4)
C132 0.036(5) 0.038(5) 0.043(5) 0.005(4) -0.027(4) -0.004(4)
C142 0.051(6) 0.045(6) 0.033(5) 0.013(4) -0.026(5) -0.016(5)
C152 0.031(5) 0.040(5) 0.030(5) 0.002(4) -0.010(4) -0.012(4)
C162 0.028(5) 0.018(5) 0.038(5) 0.008(4) -0.017(4) -0.006(4)
C172 0.013(4) 0.023(5) 0.025(5) 0.000(4) -0.014(4) -0.002(4)
C182 0.024(5) 0.034(5) 0.042(5) 0.002(4) -0.023(4) -0.009(4)
C192 0.039(5) 0.034(5) 0.034(5) 0.003(4) -0.017(4) -0.013(4)
C202 0.018(5) 0.027(5) 0.036(5) 0.005(4) -0.009(4) -0.009(4)
C212 0.027(5) 0.046(6) 0.034(5) 0.009(4) -0.020(4) -0.022(4)
C222 0.056(6) 0.058(6) 0.048(6) 0.009(5) -0.025(5) -0.027(5)
C232 0.055(6) 0.041(6) 0.033(5) -0.006(4) -0.013(5) -0.017(5)
C242 0.058(6) 0.061(6) 0.047(6) -0.001(5) -0.032(5) -0.025(5)
S13 0.0251(15) 0.0227(15) 0.0353(16) 0.0040(12) -0.0115(12) -0.0055(13)
F13 0.050(4) 0.045(4) 0.047(4) 0.025(3) -0.023(3) -0.019(3)
F23 0.038(3) 0.045(4) 0.041(3) 0.001(3) 0.000(3) 0.004(3)
F33 0.043(4) 0.084(5) 0.054(4) -0.016(3) -0.026(3) -0.022(3)
O13 0.035(4) 0.042(4) 0.050(4) 0.015(3) -0.033(3) -0.018(3)
O23 0.023(4) 0.032(4) 0.062(5) -0.008(3) -0.010(3) 0.006(3)
O33 0.068(5) 0.029(4) 0.038(4) 0.008(3) -0.003(4) -0.028(4)
C13 0.013(5) 0.023(6) 0.042(7) -0.001(5) -0.002(5) 0.005(5)
S14 0.0250(15) 0.0148(14) 0.0417(16) 0.0024(12) -0.0154(12) -0.0015(12)
F14 0.055(4) 0.059(4) 0.073(4) 0.037(3) -0.036(3) -0.023(4)
F24 0.031(3) 0.090(5) 0.062(4) 0.009(3) -0.014(3) -0.026(3)
F34 0.091(5) 0.072(5) 0.051(4) -0.014(4) -0.027(4) -0.020(4)
O14 0.033(4) 0.016(4) 0.061(5) 0.005(3) -0.029(3) 0.003(3)
O24 0.026(4) 0.039(4) 0.067(5) 0.020(4) -0.027(3) -0.013(3)
O34 0.051(4) 0.016(4) 0.051(4) -0.009(3) -0.016(4) -0.001(3)
C14 0.032(6) 0.035(7) 0.052(7) 0.004(6) -0.024(5) -0.012(6)

loop_
_atom_type_symbol
_atom_type_description
_atom_type_scat_dispersion_real
_atom_type_scat_dispersion_imag
_atom_type_scat_source
C C 0.0033 0.0016 'International Tables Vol C Tables 4.2.6.8 and 6.1.1.4'
H H 0.0000 0.0000 'International Tables Vol C Tables 4.2.6.8 and 6.1.1.4'
Cu Cu 0.3201 1.2651 'International Tables Vol C Tables 4.2.6.8 and 6.1.1.4'
F F 0.0171 0.0103 'International Tables Vol C Tables 4.2.6.8 and 6.1.1.4'
N N 0.0061 0.0033 'International Tables Vol C Tables 4.2.6.8 and 6.1.1.4'
O O 0.0106 0.0060 'International Tables Vol C Tables 4.2.6.8 and 6.1.1.4'
P P 0.1023 0.0942 'International Tables Vol C Tables 4.2.6.8 and 6.1.1.4'
S S 0.1246 0.1234 'International Tables Vol C Tables 4.2.6.8 and 6.1.1.4'

loop_
_geom_angle_atom_site_label_1
_geom_angle_atom_site_label_2
_geom_angle_atom_site_label_3
_geom_angle
_geom_angle_site_symmetry_1
_geom_angle_site_symmetry_3
_geom_angle_publ_flag
N11 Cu1 P11 87.89(15) . . ?
N11 Cu1 P21 87.05(15) . . ?
P11 Cu1 P21 171.82(10) . . ?
C61 P11 C121 108.1(3) . . ?
C61 P11 C81 104.5(3) . . ?
C121 P11 C81 114.2(3) . . ?
C61 P11 Cu1 98.2(2) . . ?
C121 P11 Cu1 115.8(2) . . ?
C81 P11 Cu1 113.9(2) . . ?
C211 P21 C161 104.7(3) . . ?
C211 P21 C171 113.5(3) . . ?
C161 P21 C171 105.0(3) . . ?
C211 P21 Cu1 117.8(2) . . ?
C161 P21 Cu1 98.7(2) . . ?
C171 P21 Cu1 114.5(2) . . ?
C51 N11 C11 121.7(5) . . ?
C51 N11 Cu1 117.0(4) . . ?
C11 N11 Cu1 115.2(4) . . ?
N11 C11 C21 119.5(6) . . ?
N11 C11 C61 115.9(5) . . ?
C21 C11 C61 124.6(6) . . ?
C11 C21 C31 118.5(7) . . ?
C11 C21 H21 120.7 . . ?
C31 C21 H21 120.7 . . ?
C41 C31 C21 121.3(7) . . ?
C41 C31 H31 119.3 . . ?
C21 C31 H31 119.3 . . ?
C31 C41 C51 118.3(7) . . ?
C31 C41 H41 120.8 . . ?
C51 C41 H41 120.8 . . ?
N11 C51 C41 120.5(6) . . ?
N11 C51 C161 115.3(6) . . ?
C41 C51 C161 124.2(6) . . ?
C11 C61 C71 114.3(6) . . ?
C11 C61 P11 112.2(4) . . ?
C71 C61 P11 120.5(5) . . ?
C11 C61 H61 102.2 . . ?
C71 C61 H61 102.2 . . ?
P11 C61 H61 102.2 . . ?
C61 C71 H71A 109.5 . . ?
C61 C71 H71B 109.5 . . ?
H71A C71 H71B 109.5 . . ?
C61 C71 H71C 109.5 . . ?
H71A C71 H71C 109.5 . . ?
H71B C71 H71C 109.5 . . ?
C91 C81 C101 108.5(6) . . ?
C91 C81 C111 109.0(6) . . ?
C101 C81 C111 109.5(6) . . ?
C91 C81 P11 105.6(5) . . ?
C101 C81 P11 109.3(5) . . ?
C111 C81 P11 114.8(5) . . ?
C81 C91 H91A 109.5 . . ?
C81 C91 H91B 109.5 . . ?
H91A C91 H91B 109.5 . . ?
C81 C91 H91C 109.5 . . ?
H91A C91 H91C 109.5 . . ?
H91B C91 H91C 109.5 . . ?
C81 C101 H10A 109.5 . . ?
C81 C101 H10B 109.5 . . ?
H10A C101 H10B 109.5 . . ?
C81 C101 H10C 109.5 . . ?
H10A C101 H10C 109.5 . . ?
H10B C101 H10C 109.5 . . ?
C81 C111 H11A 109.5 . . ?
C81 C111 H11B 109.5 . . ?
H11A C111 H11B 109.5 . . ?
C81 C111 H11C 109.5 . . ?
H11A C111 H11C 109.5 . . ?
H11B C111 H11C 109.5 . . ?
C141 C121 C151 109.4(6) . . ?
C141 C121 C131 110.3(6) . . ?
C151 C121 C131 107.3(6) . . ?
C141 C121 P11 116.0(5) . . ?
C151 C121 P11 105.4(5) . . ?
C131 C121 P11 108.0(5) . . ?
C121 C131 H13A 109.5 . . ?
C121 C131 H13B 109.5 . . ?
H13A C131 H13B 109.5 . . ?
C121 C131 H13C 109.5 . . ?
H13A C131 H13C 109.5 . . ?
H13B C131 H13C 109.5 . . ?
C121 C141 H14A 109.5 . . ?
C121 C141 H14B 109.5 . . ?
H14A C141 H14B 109.5 . . ?
C121 C141 H14C 109.5 . . ?
H14A C141 H14C 109.5 . . ?
H14B C141 H14C 109.5 . . ?
C121 C151 H15A 109.5 . . ?
C121 C151 H15B 109.5 . . ?
H15A C151 H15B 109.5 . . ?
C121 C151 H15C 109.5 . . ?
H15A C151 H15C 109.5 . . ?
H15B C151 H15C 109.5 . . ?
C51 C161 P21 111.9(4) . . ?
C51 C161 H16A 109.2 . . ?
P21 C161 H16A 109.2 . . ?
C51 C161 H16B 109.2 . . ?
P21 C161 H16B 109.2 . . ?
H16A C161 H16B 107.9 . . ?
C201 C171 C191 109.7(6) . . ?
C201 C171 C181 110.8(5) . . ?
C191 C171 C181 107.4(5) . . ?
C201 C171 P21 115.4(5) . . ?
C191 C171 P21 105.6(4) . . ?
C181 C171 P21 107.5(4) . . ?
C171 C181 H18A 109.5 . . ?
C171 C181 H18B 109.5 . . ?
H18A C181 H18B 109.5 . . ?
C171 C181 H18C 109.5 . . ?
H18A C181 H18C 109.5 . . ?
H18B C181 H18C 109.5 . . ?
C171 C191 H19A 109.5 . . ?
C171 C191 H19B 109.5 . . ?
H19A C191 H19B 109.5 . . ?
C171 C191 H19C 109.5 . . ?
H19A C191 H19C 109.5 . . ?
H19B C191 H19C 109.5 . . ?
C171 C201 H20A 109.5 . . ?
C171 C201 H20B 109.5 . . ?
H20A C201 H20B 109.5 . . ?
C171 C201 H20C 109.5 . . ?
H20A C201 H20C 109.5 . . ?
H20B C201 H20C 109.5 . . ?
C221 C211 C231 109.3(6) . . ?
C221 C211 C241 109.1(6) . . ?
C231 C211 C241 107.7(6) . . ?
C221 C211 P21 115.0(5) . . ?
C231 C211 P21 110.3(5) . . ?
C241 C211 P21 105.2(5) . . ?
C211 C221 H22A 109.5 . . ?
C211 C221 H22B 109.5 . . ?
H22A C221 H22B 109.5 . . ?
C211 C221 H22C 109.5 . . ?
H22A C221 H22C 109.5 . . ?
H22B C221 H22C 109.5 . . ?
C211 C231 H23A 109.5 . . ?
C211 C231 H23B 109.5 . . ?
H23A C231 H23B 109.5 . . ?
C211 C231 H23C 109.5 . . ?
H23A C231 H23C 109.5 . . ?
H23B C231 H23C 109.5 . . ?
C211 C241 H24A 109.5 . . ?
C211 C241 H24B 109.5 . . ?
H24A C241 H24B 109.5 . . ?
C211 C241 H24C 109.5 . . ?
H24A C241 H24C 109.5 . . ?
H24B C241 H24C 109.5 . . ?
N12 Cu2 P12 87.52(16) . . ?
N12 Cu2 P22 87.35(17) . . ?
P12 Cu2 P22 170.89(10) . . ?
C62 P12 C82 103.8(3) . . ?
C62 P12 C122 108.2(3) . . ?
C82 P12 C122 114.3(3) . . ?
C62 P12 Cu2 98.3(2) . . ?
C82 P12 Cu2 116.1(2) . . ?
C122 P12 Cu2 113.9(2) . . ?
C212 P22 C162 103.9(3) . . ?
C212 P22 C172 113.1(3) . . ?
C162 P22 C172 105.2(3) . . ?
C212 P22 Cu2 117.5(3) . . ?
C162 P22 Cu2 99.0(2) . . ?
C172 P22 Cu2 115.4(2) . . ?
C52 N12 C12 121.7(5) . . ?
C52 N12 Cu2 117.4(4) . . ?
C12 N12 Cu2 116.7(4) . . ?
N12 C12 C22 119.3(6) . . ?
N12 C12 C62 116.0(6) . . ?
C22 C12 C62 124.5(6) . . ?
C32 C22 C12 119.1(7) . . ?
C32 C22 H22 120.5 . . ?
C12 C22 H22 120.5 . . ?
C42 C32 C22 120.2(7) . . ?
C42 C32 H32 119.9 . . ?
C22 C32 H32 119.9 . . ?
C32 C42 C52 119.2(7) . . ?
C32 C42 H42 120.4 . . ?
C52 C42 H42 120.4 . . ?
N12 C52 C42 120.4(6) . . ?
N12 C52 C162 116.9(6) . . ?
C42 C52 C162 122.7(6) . . ?
C12 C62 C72 113.4(6) . . ?
C12 C62 P12 111.8(4) . . ?
C72 C62 P12 118.4(5) . . ?
C12 C62 H62 103.7 . . ?
C72 C62 H62 103.7 . . ?
P12 C62 H62 103.7 . . ?
C62 C72 H72A 109.5 . . ?
C62 C72 H72B 109.5 . . ?
H72A C72 H72B 109.5 . . ?
C62 C72 H72C 109.5 . . ?
H72A C72 H72C 109.5 . . ?
H72B C72 H72C 109.5 . . ?
C92 C82 C102 108.4(6) . . ?
C92 C82 C112 109.1(6) . . ?
C102 C82 C112 109.3(6) . . ?
C92 C82 P12 106.3(5) . . ?
C102 C82 P12 108.5(5) . . ?
C112 C82 P12 115.1(5) . . ?
C82 C92 H92A 109.5 . . ?
C82 C92 H92B 109.5 . . ?
H92A C92 H92B 109.5 . . ?
C82 C92 H92C 109.5 . . ?
H92A C92 H92C 109.5 . . ?
H92B C92 H92C 109.5 . . ?
C82 C102 H10D 109.5 . . ?
C82 C102 H10E 109.5 . . ?
H10D C102 H10E 109.5 . . ?
C82 C102 H10F 109.5 . . ?
H10D C102 H10F 109.5 . . ?
H10E C102 H10F 109.5 . . ?
C82 C112 H11D 109.5 . . ?
C82 C112 H11E 109.5 . . ?
H11D C112 H11E 109.5 . . ?
C82 C112 H11F 109.5 . . ?
H11D C112 H11F 109.5 . . ?
H11E C112 H11F 109.5 . . ?
C142 C122 C152 110.0(6) . . ?
C142 C122 C132 109.7(6) . . ?
C152 C122 C132 106.1(6) . . ?
C142 C122 P12 116.2(5) . . ?
C152 C122 P12 105.8(5) . . ?
C132 C122 P12 108.5(5) . . ?
C122 C132 H13D 109.5 . . ?
C122 C132 H13E 109.5 . . ?
H13D C132 H13E 109.5 . . ?
C122 C132 H13F 109.5 . . ?
H13D C132 H13F 109.5 . . ?
H13E C132 H13F 109.5 . . ?
C122 C142 H14D 109.5 . . ?
C122 C142 H14E 109.5 . . ?
H14D C142 H14E 109.5 . . ?
C122 C142 H14F 109.5 . . ?
H14D C142 H14F 109.5 . . ?
H14E C142 H14F 109.5 . . ?
C122 C152 H15D 109.5 . . ?
C122 C152 H15E 109.5 . . ?
H15D C152 H15E 109.5 . . ?
C122 C152 H15F 109.5 . . ?
H15D C152 H15F 109.5 . . ?
H15E C152 H15F 109.5 . . ?
C52 C162 P22 112.5(5) . . ?
C52 C162 H16C 109.1 . . ?
P22 C162 H16C 109.1 . . ?
C52 C162 H16D 109.1 . . ?
P22 C162 H16D 109.1 . . ?
H16C C162 H16D 107.8 . . ?
C202 C172 C192 109.1(6) . . ?
C202 C172 C182 109.7(5) . . ?
C192 C172 C182 107.3(6) . . ?
C202 C172 P22 115.9(5) . . ?
C192 C172 P22 106.7(5) . . ?
C182 C172 P22 107.7(4) . . ?
C172 C182 H18D 109.5 . . ?
C172 C182 H18E 109.5 . . ?
H18D C182 H18E 109.5 . . ?
C172 C182 H18F 109.5 . . ?
H18D C182 H18F 109.5 . . ?
H18E C182 H18F 109.5 . . ?
C172 C192 H19D 109.5 . . ?
C172 C192 H19E 109.5 . . ?
H19D C192 H19E 109.5 . . ?
C172 C192 H19F 109.5 . . ?
H19D C192 H19F 109.5 . . ?
H19E C192 H19F 109.5 . . ?
C172 C202 H20D 109.5 . . ?
C172 C202 H20E 109.5 . . ?
H20D C202 H20E 109.5 . . ?
C172 C202 H20F 109.5 . . ?
H20D C202 H20F 109.5 . . ?
H20E C202 H20F 109.5 . . ?
C232 C212 C222 109.7(6) . . ?
C232 C212 C242 107.9(6) . . ?
C222 C212 C242 108.3(6) . . ?
C232 C212 P22 110.1(5) . . ?
C222 C212 P22 115.1(5) . . ?
C242 C212 P22 105.4(5) . . ?
C212 C222 H22D 109.5 . . ?
C212 C222 H22E 109.5 . . ?
H22D C222 H22E 109.5 . . ?
C212 C222 H22F 109.5 . . ?
H22D C222 H22F 109.5 . . ?
H22E C222 H22F 109.5 . . ?
C212 C232 H23D 109.5 . . ?
C212 C232 H23E 109.5 . . ?
H23D C232 H23E 109.5 . . ?
C212 C232 H23F 109.5 . . ?
H23D C232 H23F 109.5 . . ?
H23E C232 H23F 109.5 . . ?
C212 C242 H24D 109.5 . . ?
C212 C242 H24E 109.5 . . ?
H24D C242 H24E 109.5 . . ?
C212 C242 H24F 109.5 . . ?
H24D C242 H24F 109.5 . . ?
H24E C242 H24F 109.5 . . ?
O13 S13 O33 114.9(4) . . ?
O13 S13 O23 114.5(3) . . ?
O33 S13 O23 116.5(4) . . ?
O13 S13 C13 102.6(4) . . ?
O33 S13 C13 103.0(4) . . ?
O23 S13 C13 102.6(4) . . ?
F33 C13 F23 106.0(7) . . ?
F33 C13 F13 107.1(7) . . ?
F23 C13 F13 105.5(6) . . ?
F33 C13 S13 114.3(6) . . ?
F23 C13 S13 111.5(6) . . ?
F13 C13 S13 111.8(6) . . ?
O34 S14 O24 114.8(4) . . ?
O34 S14 O14 115.5(4) . . ?
O24 S14 O14 115.0(3) . . ?
O34 S14 C14 103.2(4) . . ?
O24 S14 C14 102.8(4) . . ?
O14 S14 C14 103.0(4) . . ?
F34 C14 F14 106.1(7) . . ?
F34 C14 F24 106.6(7) . . ?
F14 C14 F24 105.1(7) . . ?
F34 C14 S14 112.6(6) . . ?
F14 C14 S14 112.6(6) . . ?
F24 C14 S14 113.2(6) . . ?

loop_
_geom_bond_atom_site_label_1
_geom_bond_atom_site_label_2
_geom_bond_distance
_geom_bond_site_symmetry_2
_geom_bond_publ_flag
Cu1 N11 2.109(5) . ?
Cu1 P11 2.212(2) . ?
Cu1 P21 2.214(2) . ?
P11 C61 1.861(6) . ?
P11 C121 1.883(6) . ?
P11 C81 1.885(6) . ?
P21 C211 1.851(6) . ?
P21 C161 1.867(6) . ?
P21 C171 1.875(6) . ?
N11 C51 1.350(7) . ?
N11 C11 1.355(7) . ?
C11 C21 1.387(8) . ?
C11 C61 1.508(7) . ?
C21 C31 1.391(8) . ?
C21 H21 0.9500 . ?
C31 C41 1.369(8) . ?
C31 H31 0.9500 . ?
C41 C51 1.385(8) . ?
C41 H41 0.9500 . ?
C51 C161 1.513(8) . ?
C61 C71 1.523(8) . ?
C61 H61 1.0000 . ?
C71 H71A 0.9800 . ?
C71 H71B 0.9800 . ?
C71 H71C 0.9800 . ?
C81 C91 1.527(8) . ?
C81 C101 1.531(8) . ?
C81 C111 1.541(8) . ?
C91 H91A 0.9800 . ?
C91 H91B 0.9800 . ?
C91 H91C 0.9800 . ?
C101 H10A 0.9800 . ?
C101 H10B 0.9800 . ?
C101 H10C 0.9800 . ?
C111 H11A 0.9800 . ?
C111 H11B 0.9800 . ?
C111 H11C 0.9800 . ?
C121 C141 1.531(8) . ?
C121 C151 1.539(8) . ?
C121 C131 1.550(8) . ?
C131 H13A 0.9800 . ?
C131 H13B 0.9800 . ?
C131 H13C 0.9800 . ?
C141 H14A 0.9800 . ?
C141 H14B 0.9800 . ?
C141 H14C 0.9800 . ?
C151 H15A 0.9800 . ?
C151 H15B 0.9800 . ?
C151 H15C 0.9800 . ?
C161 H16A 0.9900 . ?
C161 H16B 0.9900 . ?
C171 C201 1.512(7) . ?
C171 C191 1.537(8) . ?
C171 C181 1.544(7) . ?
C181 H18A 0.9800 . ?
C181 H18B 0.9800 . ?
C181 H18C 0.9800 . ?
C191 H19A 0.9800 . ?
C191 H19B 0.9800 . ?
C191 H19C 0.9800 . ?
C201 H20A 0.9800 . ?
C201 H20B 0.9800 . ?
C201 H20C 0.9800 . ?
C211 C221 1.531(8) . ?
C211 C231 1.543(8) . ?
C211 C241 1.547(8) . ?
C221 H22A 0.9800 . ?
C221 H22B 0.9800 . ?
C221 H22C 0.9800 . ?
C231 H23A 0.9800 . ?
C231 H23B 0.9800 . ?
C231 H23C 0.9800 . ?
C241 H24A 0.9800 . ?
C241 H24B 0.9800 . ?
C241 H24C 0.9800 . ?
Cu2 N12 2.098(5) . ?
Cu2 P12 2.214(2) . ?
Cu2 P22 2.218(2) . ?
P12 C62 1.866(6) . ?
P12 C82 1.882(6) . ?
P12 C122 1.885(6) . ?
P22 C212 1.852(7) . ?
P22 C162 1.865(6) . ?
P22 C172 1.867(6) . ?
N12 C52 1.348(7) . ?
N12 C12 1.349(7) . ?
C12 C22 1.391(8) . ?
C12 C62 1.512(8) . ?
C22 C32 1.388(8) . ?
C22 H22 0.9500 . ?
C32 C42 1.368(8) . ?
C32 H32 0.9500 . ?
C42 C52 1.376(8) . ?
C42 H42 0.9500 . ?
C52 C162 1.514(8) . ?
C62 C72 1.533(8) . ?
C62 H62 1.0000 . ?
C72 H72A 0.9800 . ?
C72 H72B 0.9800 . ?
C72 H72C 0.9800 . ?
C82 C92 1.528(8) . ?
C82 C102 1.530(8) . ?
C82 C112 1.544(8) . ?
C92 H92A 0.9800 . ?
C92 H92B 0.9800 . ?
C92 H92C 0.9800 . ?
C102 H10D 0.9800 . ?
C102 H10E 0.9800 . ?
C102 H10F 0.9800 . ?
C112 H11D 0.9800 . ?
C112 H11E 0.9800 . ?
C112 H11F 0.9800 . ?
C122 C142 1.530(8) . ?
C122 C152 1.535(8) . ?
C122 C132 1.551(8) . ?
C132 H13D 0.9800 . ?
C132 H13E 0.9800 . ?
C132 H13F 0.9800 . ?
C142 H14D 0.9800 . ?
C142 H14E 0.9800 . ?
C142 H14F 0.9800 . ?
C152 H15D 0.9800 . ?
C152 H15E 0.9800 . ?
C152 H15F 0.9800 . ?
C162 H16C 0.9900 . ?
C162 H16D 0.9900 . ?
C172 C202 1.520(7) . ?
C172 C192 1.527(8) . ?
C172 C182 1.543(8) . ?
C182 H18D 0.9800 . ?
C182 H18E 0.9800 . ?
C182 H18F 0.9800 . ?
C192 H19D 0.9800 . ?
C192 H19E 0.9800 . ?
C192 H19F 0.9800 . ?
C202 H20D 0.9800 . ?
C202 H20E 0.9800 . ?
C202 H20F 0.9800 . ?
C212 C232 1.542(8) . ?
C212 C222 1.543(8) . ?
C212 C242 1.546(8) . ?
C222 H22D 0.9800 . ?
C222 H22E 0.9800 . ?
C222 H22F 0.9800 . ?
C232 H23D 0.9800 . ?
C232 H23E 0.9800 . ?
C232 H23F 0.9800 . ?
C242 H24D 0.9800 . ?
C242 H24E 0.9800 . ?
C242 H24F 0.9800 . ?
S13 O13 1.433(5) . ?
S13 O33 1.438(5) . ?
S13 O23 1.450(5) . ?
S13 C13 1.809(8) . ?
F13 C13 1.348(8) . ?
F23 C13 1.343(8) . ?
F33 C13 1.320(8) . ?
S14 O34 1.431(5) . ?
S14 O24 1.438(5) . ?
S14 O14 1.440(5) . ?
S14 C14 1.799(9) . ?
F14 C14 1.339(9) . ?
F24 C14 1.345(8) . ?
F34 C14 1.330(9) . ?

loop_
_geom_torsion_atom_site_label_1
_geom_torsion_atom_site_label_2
_geom_torsion_atom_site_label_3
_geom_torsion_atom_site_label_4
_geom_torsion
_geom_torsion_site_symmetry_1
_geom_torsion_site_symmetry_2
_geom_torsion_site_symmetry_3
_geom_torsion_site_symmetry_4
_geom_torsion_publ_flag
N11 Cu1 P11 C61 7.3(3) . . . . ?
N11 Cu1 P11 C121 -107.4(3) . . . . ?
N11 Cu1 P11 C81 117.2(3) . . . . ?
N11 Cu1 P21 C211 -120.7(3) . . . . ?
N11 Cu1 P21 C161 -8.9(3) . . . . ?
N11 Cu1 P21 C171 102.0(3) . . . . ?
P11 Cu1 N11 C51 164.5(5) . . . . ?
P21 Cu1 N11 C51 -9.1(5) . . . . ?
P11 Cu1 N11 C11 11.4(5) . . . . ?
P21 Cu1 N11 C11 -162.2(5) . . . . ?
C51 N11 C11 C21 -2.3(10) . . . . ?
Cu1 N11 C11 C21 149.3(6) . . . . ?
C51 N11 C11 C61 177.0(6) . . . . ?
Cu1 N11 C11 C61 -31.4(7) . . . . ?
N11 C11 C21 C31 3.3(12) . . . . ?
C61 C11 C21 C31 -175.9(7) . . . . ?
C11 C21 C31 C41 -1.7(12) . . . . ?
C21 C31 C41 C51 -0.9(12) . . . . ?
C11 N11 C51 C41 -0.3(11) . . . . ?
Cu1 N11 C51 C41 -151.5(6) . . . . ?
C11 N11 C51 C161 -179.8(6) . . . . ?
Cu1 N11 C51 C161 29.0(8) . . . . ?
C31 C41 C51 N11 1.9(12) . . . . ?
C31 C41 C51 C161 -178.6(7) . . . . ?
N11 C11 C61 C71 179.8(7) . . . . ?
C21 C11 C61 C71 -0.9(11) . . . . ?
N11 C11 C61 P11 38.0(8) . . . . ?
C21 C11 C61 P11 -142.7(7) . . . . ?
C121 P11 C61 C11 96.3(5) . . . . ?
C81 P11 C61 C11 -141.8(5) . . . . ?
Cu1 P11 C61 C11 -24.4(5) . . . . ?
C121 P11 C61 C71 -42.9(7) . . . . ?
C81 P11 C61 C71 79.1(7) . . . . ?
Cu1 P11 C61 C71 -163.5(6) . . . . ?
C61 P11 C81 C91 76.9(5) . . . . ?
C121 P11 C81 C91 -165.3(4) . . . . ?
Cu1 P11 C81 C91 -29.1(5) . . . . ?
C61 P11 C81 C101 -166.7(5) . . . . ?
C121 P11 C81 C101 -48.8(6) . . . . ?
Cu1 P11 C81 C101 87.3(5) . . . . ?
C61 P11 C81 C111 -43.2(6) . . . . ?
C121 P11 C81 C111 74.6(6) . . . . ?
Cu1 P11 C81 C111 -149.2(5) . . . . ?
C61 P11 C121 C141 71.8(6) . . . . ?
C81 P11 C121 C141 -44.0(6) . . . . ?
Cu1 P11 C121 C141 -179.3(4) . . . . ?
C61 P11 C121 C151 -49.4(5) . . . . ?
C81 P11 C121 C151 -165.2(4) . . . . ?
Cu1 P11 C121 C151 59.6(5) . . . . ?
C61 P11 C121 C131 -163.8(5) . . . . ?
C81 P11 C121 C131 80.4(5) . . . . ?
Cu1 P11 C121 C131 -54.9(5) . . . . ?
N11 C51 C161 P21 -36.7(8) . . . . ?
C41 C51 C161 P21 143.8(7) . . . . ?
C211 P21 C161 C51 147.2(5) . . . . ?
C171 P21 C161 C51 -93.0(6) . . . . ?
Cu1 P21 C161 C51 25.3(5) . . . . ?
C211 P21 C171 C201 40.6(6) . . . . ?
C161 P21 C171 C201 -73.2(5) . . . . ?
Cu1 P21 C171 C201 179.7(4) . . . . ?
C211 P21 C171 C191 162.0(4) . . . . ?
C161 P21 C171 C191 48.2(5) . . . . ?
Cu1 P21 C171 C191 -58.9(5) . . . . ?
C211 P21 C171 C181 -83.6(5) . . . . ?
C161 P21 C171 C181 162.6(4) . . . . ?
Cu1 P21 C171 C181 55.6(5) . . . . ?
C161 P21 C211 C221 44.9(6) . . . . ?
C171 P21 C211 C221 -69.1(6) . . . . ?
Cu1 P21 C211 C221 153.2(4) . . . . ?
C161 P21 C211 C231 169.0(5) . . . . ?
C171 P21 C211 C231 55.0(6) . . . . ?
Cu1 P21 C211 C231 -82.7(5) . . . . ?
C161 P21 C211 C241 -75.2(5) . . . . ?
C171 P21 C211 C241 170.9(4) . . . . ?
Cu1 P21 C211 C241 33.2(5) . . . . ?
N12 Cu2 P12 C62 9.5(3) . . . . ?
N12 Cu2 P12 C82 119.4(3) . . . . ?
N12 Cu2 P12 C122 -104.6(3) . . . . ?
N12 Cu2 P22 C212 -118.6(3) . . . . ?
N12 Cu2 P22 C162 -7.8(3) . . . . ?
N12 Cu2 P22 C172 103.8(3) . . . . ?
P12 Cu2 N12 C52 165.3(5) . . . . ?
P22 Cu2 N12 C52 -7.1(5) . . . . ?
P12 Cu2 N12 C12 7.9(5) . . . . ?
P22 Cu2 N12 C12 -164.6(5) . . . . ?
C52 N12 C12 C22 0.3(11) . . . . ?
Cu2 N12 C12 C22 156.8(6) . . . . ?
C52 N12 C12 C62 175.9(7) . . . . ?
Cu2 N12 C12 C62 -27.7(8) . . . . ?
N12 C12 C22 C32 0.0(11) . . . . ?
C62 C12 C22 C32 -175.1(7) . . . . ?
C12 C22 C32 C42 0.8(12) . . . . ?
C22 C32 C42 C52 -1.9(12) . . . . ?
C12 N12 C52 C42 -1.5(11) . . . . ?
Cu2 N12 C52 C42 -157.8(6) . . . . ?
C12 N12 C52 C162 -179.7(7) . . . . ?
Cu2 N12 C52 C162 24.0(9) . . . . ?
C32 C42 C52 N12 2.3(12) . . . . ?
C32 C42 C52 C162 -179.6(7) . . . . ?
N12 C12 C62 C72 173.0(7) . . . . ?
C22 C12 C62 C72 -11.7(10) . . . . ?
N12 C12 C62 P12 36.1(8) . . . . ?
C22 C12 C62 P12 -148.6(6) . . . . ?
C82 P12 C62 C12 -145.0(5) . . . . ?
C122 P12 C62 C12 93.3(5) . . . . ?
Cu2 P12 C62 C12 -25.4(5) . . . . ?
C82 P12 C62 C72 80.4(6) . . . . ?
C122 P12 C62 C72 -41.3(7) . . . . ?
Cu2 P12 C62 C72 -160.0(6) . . . . ?
C62 P12 C82 C92 76.0(5) . . . . ?
C122 P12 C82 C92 -166.4(5) . . . . ?
Cu2 P12 C82 C92 -30.7(5) . . . . ?
C62 P12 C82 C102 -167.6(5) . . . . ?
C122 P12 C82 C102 -50.1(6) . . . . ?
Cu2 P12 C82 C102 85.7(5) . . . . ?
C62 P12 C82 C112 -44.9(6) . . . . ?
C122 P12 C82 C112 72.7(6) . . . . ?
Cu2 P12 C82 C112 -151.5(4) . . . . ?
C62 P12 C122 C142 71.6(6) . . . . ?
C82 P12 C122 C142 -43.4(7) . . . . ?
Cu2 P12 C122 C142 179.8(5) . . . . ?
C62 P12 C122 C152 -50.7(5) . . . . ?
C82 P12 C122 C152 -165.8(5) . . . . ?
Cu2 P12 C122 C152 57.5(5) . . . . ?
C62 P12 C122 C132 -164.3(5) . . . . ?
C82 P12 C122 C132 80.7(6) . . . . ?
Cu2 P12 C122 C132 -56.1(6) . . . . ?
N12 C52 C162 P22 -30.7(9) . . . . ?
C42 C52 C162 P22 151.1(7) . . . . ?
C212 P22 C162 C52 142.7(5) . . . . ?
C172 P22 C162 C52 -98.2(6) . . . . ?
Cu2 P22 C162 C52 21.3(6) . . . . ?
C212 P22 C172 C202 41.3(6) . . . . ?
C162 P22 C172 C202 -71.4(6) . . . . ?
Cu2 P22 C172 C202 -179.3(4) . . . . ?
C212 P22 C172 C192 163.1(5) . . . . ?
C162 P22 C172 C192 50.4(5) . . . . ?
Cu2 P22 C172 C192 -57.5(5) . . . . ?
C212 P22 C172 C182 -81.9(5) . . . . ?
C162 P22 C172 C182 165.4(5) . . . . ?
Cu2 P22 C172 C182 57.5(5) . . . . ?
C162 P22 C212 C232 169.3(5) . . . . ?
C172 P22 C212 C232 55.8(6) . . . . ?
Cu2 P22 C212 C232 -82.7(5) . . . . ?
C162 P22 C212 C222 44.7(6) . . . . ?
C172 P22 C212 C222 -68.8(6) . . . . ?
Cu2 P22 C212 C222 152.7(5) . . . . ?
C162 P22 C212 C242 -74.6(6) . . . . ?
C172 P22 C212 C242 171.9(5) . . . . ?
Cu2 P22 C212 C242 33.4(6) . . . . ?
O13 S13 C13 F33 176.8(6) . . . . ?
O33 S13 C13 F33 -63.5(7) . . . . ?
O23 S13 C13 F33 57.8(7) . . . . ?
O13 S13 C13 F23 -63.0(6) . . . . ?
O33 S13 C13 F23 56.7(7) . . . . ?
O23 S13 C13 F23 178.0(6) . . . . ?
O13 S13 C13 F13 54.9(6) . . . . ?
O33 S13 C13 F13 174.5(5) . . . . ?
O23 S13 C13 F13 -64.1(6) . . . . ?
O34 S14 C14 F34 -177.5(6) . . . . ?
O24 S14 C14 F34 -57.8(7) . . . . ?
O14 S14 C14 F34 62.0(7) . . . . ?
O34 S14 C14 F14 -57.5(7) . . . . ?
O24 S14 C14 F14 62.2(7) . . . . ?
O14 S14 C14 F14 -178.0(6) . . . . ?
O34 S14 C14 F24 61.6(7) . . . . ?
O24 S14 C14 F24 -178.8(6) . . . . ?
O14 S14 C14 F24 -58.9(7) . . . . ?
